data_7056834
loop_
_publ_author_name
'Kumar, Robin'
'Kishan, Ram'
'Thomas, Jisha Mary'
'Chinnappan, Sivasankar'
'Thirupathi, Natesan'

_publ_section_title
;
 Probing the factors that influence the conformation of a guanidinato
 ligand in [(\h5-C5Me5)M(NN)X] (NN = chelating
 N,N&#x2032;,N&#x2032;&#x2032;-tri(o-substituted
 aryl)guanidinate(1&#x2212;); X = chloro, azido and triazolato)
;
_journal_issue 3
_journal_name_full 'New Journal of Chemistry'
_journal_page_first 1853
_journal_paper_doi 10.1039/C7NJ03766J
_journal_volume 42
_journal_year 2018
_chemical_formula_moiety 'C29 H28 F3 N6 Rh'
_chemical_formula_sum 'C29 H28 F3 N6 Rh'
_chemical_formula_weight 620.48
_space_group_crystal_system monoclinic
_space_group_IT_number 14
_space_group_name_Hall '-P 2yn'
_space_group_name_H-M_alt 'P 1 21/n 1'
_symmetry_space_group_name_Hall '-P 2yn'
_symmetry_space_group_name_H-M 'P 1 21/n 1'
_atom_sites_solution_hydrogens geom
_audit_creation_method SHELXL-2017/1
_audit_update_record
;
2017-12-18 deposited with the CCDC.
2017-12-19 downloaded from the CCDC.
;
_cell_angle_alpha 90
_cell_angle_beta 104.206(7)
_cell_angle_gamma 90
_cell_formula_units_Z 4
_cell_length_a 8.8527(8)
_cell_length_b 20.0313(13)
_cell_length_c 16.1061(9)
_cell_measurement_reflns_used 3723
_cell_measurement_temperature 298(2)
_cell_measurement_theta_max 29.0807
_cell_measurement_theta_min 2.9699
_cell_volume 2768.8(4)
_computing_cell_refinement 'CrysAlisPro, Oxford Diffraction Ltd.'
_computing_data_collection 'CrysAlisPro, Oxford Diffraction Ltd.'
_computing_data_reduction 'CrysAlisPro, Oxford Diffraction Ltd.'
_computing_molecular_graphics Olex2
_computing_publication_material 'WINGX 2014'
_computing_structure_refinement 'SHELXL-2017/1 (Sheldrick, 2017)'
_computing_structure_solution 'SHELXS-2016 (Sheldrick, 2016)'
_diffrn_ambient_temperature 298(2)
_diffrn_detector_area_resol_mean 15.9853
_diffrn_measured_fraction_theta_full 0.998
_diffrn_measured_fraction_theta_max 0.999
_diffrn_measurement_device_type 'Xcalibur, Sapphire3'
_diffrn_measurement_method '\w scans'
_diffrn_radiation_type MoK\a
_diffrn_radiation_wavelength 0.71073
_diffrn_reflns_av_R_equivalents 0.0666
_diffrn_reflns_av_unetI/netI 0.0782
_diffrn_reflns_Laue_measured_fraction_full 0.998
_diffrn_reflns_Laue_measured_fraction_max 0.999
_diffrn_reflns_limit_h_max 7
_diffrn_reflns_limit_h_min -11
_diffrn_reflns_limit_k_max 25
_diffrn_reflns_limit_k_min -25
_diffrn_reflns_limit_l_max 19
_diffrn_reflns_limit_l_min -20
_diffrn_reflns_number 22036
_diffrn_reflns_point_group_measured_fraction_full 0.998
_diffrn_reflns_point_group_measured_fraction_max 0.999
_diffrn_reflns_theta_full 25.242
_diffrn_reflns_theta_max 26.370
_diffrn_reflns_theta_min 2.976
_diffrn_source 'Enhance (Mo) X-ray Source'
_exptl_absorpt_coefficient_mu 0.666
_exptl_absorpt_correction_T_max 1.00000
_exptl_absorpt_correction_T_min 0.97366
_exptl_absorpt_correction_type multi-scan
_exptl_absorpt_process_details
;
CrysAlisPro, Agilent Technologies,
Version 1.171.34.49 (release 20-01-2011 CrysAlis171 .NET)
(compiled Jan 20 2011,15:58:25)
Empirical absorption correction using spherical harmonics,
 implemented in SCALE3 ABSPACK scaling algorithm.
;
_exptl_crystal_colour Orange
_exptl_crystal_density_diffrn 1.489
_exptl_crystal_density_method 'not measured'
_exptl_crystal_description Needle
_exptl_crystal_F_000 1264
_exptl_crystal_size_max 0.400
_exptl_crystal_size_mid 0.200
_exptl_crystal_size_min 0.200
_refine_diff_density_max 0.648
_refine_diff_density_min -0.838
_refine_diff_density_rms 0.085
_refine_ls_extinction_method none
_refine_ls_goodness_of_fit_ref 1.164
_refine_ls_hydrogen_treatment constr
_refine_ls_matrix_type full
_refine_ls_number_parameters 352
_refine_ls_number_reflns 5648
_refine_ls_number_restraints 366
_refine_ls_restrained_S_all 1.131
_refine_ls_R_factor_all 0.1087
_refine_ls_R_factor_gt 0.0737
_refine_ls_shift/su_max 0.001
_refine_ls_shift/su_mean 0.000
_refine_ls_structure_factor_coef Fsqd
_refine_ls_weighting_details 'w=1/[\s^2^(Fo^2^)+(0.0438P)^2^+1.5854P] where P=(Fo^2^+2Fc^2^)/3'
_refine_ls_weighting_scheme calc
_refine_ls_wR_factor_gt 0.1201
_refine_ls_wR_factor_ref 0.1308
_reflns_Friedel_coverage 0.000
_reflns_number_gt 4255
_reflns_number_total 5648
_reflns_threshold_expression 'I > 2\s(I)'
_cod_data_source_file c7nj03766j2.cif
_cod_data_source_block 15
_cod_depositor_comments 'Adding full bibliography for 7056828--7056838.cif.'
_cod_database_code 7056834
_shelx_shelxl_version_number 2017/1
_shelx_space_group_comment
;
The symmetry employed for this shelxl refinement is uniquely defined
by the following loop, which should always be used as a source of
symmetry information in preference to the above space-group names.
They are only intended as comments.
;
_shelx_estimated_absorpt_t_min 0.776
_shelx_estimated_absorpt_t_max 0.878

loop_
_space_group_symop_operation_xyz
'x, y, z'
'-x+1/2, y+1/2, -z+1/2'
'-x, -y, -z'
'x-1/2, -y-1/2, z-1/2'

loop_
_atom_site_label
_atom_site_type_symbol
_atom_site_fract_x
_atom_site_fract_y
_atom_site_fract_z
_atom_site_U_iso_or_equiv
_atom_site_adp_type
_atom_site_occupancy
_atom_site_site_symmetry_order
_atom_site_calc_flag
_atom_site_refinement_flags_posn
_atom_site_refinement_flags_adp
Rh1 Rh 0.39687(5) 0.30212(2) 0.73767(2) 0.03298(14) Uani 1 1 d . U
N1 N 0.4117(5) 0.2997(2) 0.8737(2) 0.0387(10) Uani 1 1 d . U
N2 N 0.3905(5) 0.2093(2) 0.7956(2) 0.0393(11) Uani 1 1 d . U
N3 N 0.3365(6) 0.2003(2) 0.9344(3) 0.0452(12) Uani 1 1 d . U
H3 H 0.392729 0.204940 0.985758 0.054 Uiso 1 1 calc R U
N4 N 0.1507(6) 0.3055(2) 0.7241(3) 0.0475(11) Uani 1 1 d . U
N5 N 0.0730(6) 0.2767(2) 0.6651(3) 0.0420(11) Uani 1 1 d . U
N6 N -0.0070(7) 0.2479(3) 0.6083(3) 0.0660(16) Uani 1 1 d . U
F1 F 0.6003(5) 0.38556(19) 0.9822(2) 0.0751(11) Uani 1 1 d . U
F2 F 0.5742(5) 0.1148(2) 0.9027(3) 0.1002(15) Uani 1 1 d . U
F3 F 0.3005(5) 0.11991(18) 1.0626(2) 0.0783(12) Uani 1 1 d . U
C1 C 0.3799(6) 0.2345(2) 0.8696(3) 0.0336(12) Uani 1 1 d . U
C2 C 0.3505(7) 0.3431(3) 0.9265(3) 0.0398(13) Uani 1 1 d . U
C3 C 0.4474(8) 0.3866(3) 0.9803(3) 0.0512(15) Uani 1 1 d . U
C4 C 0.3951(10) 0.4308(3) 1.0320(4) 0.0687(19) Uani 1 1 d . U
H4 H 0.464163 0.459652 1.067631 0.082 Uiso 1 1 calc R U
C5 C 0.2413(10) 0.4319(3) 1.0306(4) 0.0696(19) Uani 1 1 d . U
H5 H 0.205232 0.461032 1.066293 0.083 Uiso 1 1 calc R U
C6 C 0.1388(9) 0.3904(3) 0.9771(4) 0.0638(18) Uani 1 1 d . U
H6 H 0.033127 0.392069 0.975487 0.077 Uiso 1 1 calc R U
C7 C 0.1935(8) 0.3458(3) 0.9251(3) 0.0511(15) Uani 1 1 d . U
H7 H 0.123838 0.317501 0.888980 0.061 Uiso 1 1 calc R U
C8 C 0.3998(6) 0.1416(3) 0.7745(3) 0.0392(12) Uani 1 1 d . U
C9 C 0.4899(7) 0.0952(3) 0.8262(4) 0.0503(15) Uani 1 1 d . U
C10 C 0.5033(8) 0.0303(3) 0.8032(5) 0.0687(19) Uani 1 1 d . U
H10 H 0.564843 0.000537 0.841345 0.082 Uiso 1 1 calc R U
C11 C 0.4250(9) 0.0097(3) 0.7233(5) 0.072(2) Uani 1 1 d . U
H11 H 0.431769 -0.034336 0.706321 0.086 Uiso 1 1 calc R U
C12 C 0.3370(9) 0.0548(3) 0.6689(4) 0.069(2) Uani 1 1 d . U
H12 H 0.285616 0.041070 0.614108 0.083 Uiso 1 1 calc R U
C13 C 0.3214(8) 0.1204(3) 0.6924(4) 0.0551(16) Uani 1 1 d . U
H13 H 0.259722 0.150031 0.654180 0.066 Uiso 1 1 calc R U
C14 C 0.2076(7) 0.1589(3) 0.9214(3) 0.0396(13) Uani 1 1 d . U
C15 C 0.1875(8) 0.1189(3) 0.9877(4) 0.0495(15) Uani 1 1 d . U
C16 C 0.0603(9) 0.0797(3) 0.9813(4) 0.0607(17) Uani 1 1 d . U
H16 H 0.050324 0.053709 1.027457 0.073 Uiso 1 1 calc R U
C17 C -0.0524(8) 0.0787(3) 0.9070(5) 0.0645(18) Uani 1 1 d . U
H17 H -0.140266 0.052144 0.902440 0.077 Uiso 1 1 calc R U
C18 C -0.0372(8) 0.1166(3) 0.8386(4) 0.0584(16) Uani 1 1 d . U
H18 H -0.113197 0.114950 0.787199 0.070 Uiso 1 1 calc R U
C19 C 0.0917(7) 0.1571(3) 0.8465(4) 0.0484(14) Uani 1 1 d . U
H19 H 0.100436 0.183692 0.800558 0.058 Uiso 1 1 calc R U
C20 C 0.5651(7) 0.2873(3) 0.6637(4) 0.0462(13) Uani 1 1 d . U
C21 C 0.4235(7) 0.3127(3) 0.6102(3) 0.0424(13) Uani 1 1 d . U
C22 C 0.3963(7) 0.3768(3) 0.6422(3) 0.0425(13) Uani 1 1 d . U
C23 C 0.5167(7) 0.3906(3) 0.7155(3) 0.0470(14) Uani 1 1 d . U
C24 C 0.6209(7) 0.3347(3) 0.7289(4) 0.0503(14) Uani 1 1 d . U
C25 C 0.6381(9) 0.2221(3) 0.6537(5) 0.073(2) Uani 1 1 d . U
H25A H 0.576834 0.199548 0.604214 0.109 Uiso 1 1 calc R U
H25B H 0.741385 0.229390 0.646626 0.109 Uiso 1 1 calc R U
H25C H 0.643237 0.195317 0.703694 0.109 Uiso 1 1 calc R U
C26 C 0.3282(8) 0.2793(3) 0.5306(3) 0.0593(18) Uani 1 1 d . U
H26A H 0.372253 0.236388 0.524036 0.089 Uiso 1 1 calc R U
H26B H 0.223027 0.273735 0.535436 0.089 Uiso 1 1 calc R U
H26C H 0.328752 0.306465 0.481556 0.089 Uiso 1 1 calc R U
C27 C 0.2580(8) 0.4207(3) 0.6043(4) 0.0669(19) Uani 1 1 d . U
H27A H 0.194030 0.399451 0.554542 0.100 Uiso 1 1 calc R U
H27B H 0.198196 0.427595 0.645899 0.100 Uiso 1 1 calc R U
H27C H 0.293726 0.462937 0.588423 0.100 Uiso 1 1 calc R U
C28 C 0.5346(10) 0.4518(3) 0.7694(4) 0.082(2) Uani 1 1 d . U
H28A H 0.626868 0.448115 0.815231 0.123 Uiso 1 1 calc R U
H28B H 0.543270 0.490079 0.734920 0.123 Uiso 1 1 calc R U
H28C H 0.445369 0.456820 0.792719 0.123 Uiso 1 1 calc R U
C29 C 0.7700(8) 0.3298(4) 0.7974(4) 0.081(2) Uani 1 1 d . U
H29A H 0.780768 0.368402 0.833694 0.122 Uiso 1 1 calc R U
H29B H 0.767973 0.290337 0.830995 0.122 Uiso 1 1 calc R U
H29C H 0.856428 0.327481 0.771384 0.122 Uiso 1 1 calc R U

loop_
_atom_site_aniso_label
_atom_site_aniso_U_11
_atom_site_aniso_U_22
_atom_site_aniso_U_33
_atom_site_aniso_U_23
_atom_site_aniso_U_13
_atom_site_aniso_U_12
Rh1 0.0357(3) 0.0372(2) 0.0258(2) 0.00096(19) 0.00710(16) -0.0073(2)
N1 0.046(3) 0.042(2) 0.027(2) -0.0020(19) 0.0055(18) -0.007(2)
N2 0.054(3) 0.034(2) 0.031(2) 0.0005(17) 0.012(2) -0.011(2)
N3 0.059(3) 0.048(3) 0.029(2) 0.007(2) 0.011(2) -0.013(2)
N4 0.039(3) 0.072(3) 0.032(2) -0.006(2) 0.011(2) -0.004(2)
N5 0.033(3) 0.061(3) 0.032(2) 0.009(2) 0.009(2) 0.001(2)
N6 0.048(4) 0.089(4) 0.053(3) -0.008(3) -0.003(3) -0.012(3)
F1 0.064(3) 0.081(3) 0.073(2) -0.027(2) 0.005(2) -0.024(2)
F2 0.097(4) 0.103(3) 0.079(3) -0.010(2) -0.020(2) 0.021(3)
F3 0.107(3) 0.073(3) 0.055(2) 0.0158(19) 0.019(2) -0.013(2)
C1 0.033(3) 0.038(3) 0.028(2) 0.004(2) 0.003(2) -0.009(2)
C2 0.056(4) 0.035(3) 0.025(3) 0.004(2) 0.003(2) -0.004(3)
C3 0.060(4) 0.050(4) 0.039(3) -0.003(3) 0.003(3) -0.006(3)
C4 0.094(5) 0.056(4) 0.055(4) -0.020(3) 0.017(4) -0.016(4)
C5 0.103(6) 0.056(4) 0.056(4) -0.013(3) 0.031(4) 0.006(4)
C6 0.065(5) 0.069(5) 0.060(4) 0.008(3) 0.020(3) 0.008(3)
C7 0.056(4) 0.057(4) 0.039(3) -0.006(3) 0.009(3) -0.007(3)
C8 0.036(3) 0.040(3) 0.042(3) 0.001(2) 0.011(2) -0.006(2)
C9 0.041(4) 0.053(3) 0.050(3) -0.008(3) -0.002(3) -0.005(3)
C10 0.062(5) 0.052(4) 0.086(4) 0.005(3) 0.006(4) 0.014(4)
C11 0.072(6) 0.048(4) 0.094(5) -0.022(3) 0.015(4) 0.001(3)
C12 0.077(6) 0.057(4) 0.067(4) -0.021(3) 0.007(4) -0.003(4)
C13 0.059(4) 0.053(3) 0.051(3) -0.019(3) 0.011(3) -0.008(3)
C14 0.048(4) 0.031(3) 0.046(3) 0.004(2) 0.024(3) 0.003(2)
C15 0.065(4) 0.036(3) 0.054(3) 0.001(3) 0.028(3) -0.002(3)
C16 0.082(5) 0.040(3) 0.075(4) 0.004(3) 0.048(3) -0.009(3)
C17 0.056(4) 0.050(4) 0.098(5) -0.002(4) 0.039(4) -0.009(3)
C18 0.047(4) 0.052(4) 0.077(4) -0.001(3) 0.016(3) -0.003(3)
C19 0.048(4) 0.044(3) 0.056(3) 0.007(3) 0.019(3) -0.001(3)
C20 0.047(4) 0.048(3) 0.052(3) 0.005(3) 0.027(3) -0.003(3)
C21 0.051(4) 0.051(3) 0.030(2) 0.005(2) 0.018(2) -0.007(3)
C22 0.057(4) 0.041(3) 0.033(3) 0.010(2) 0.018(2) -0.002(3)
C23 0.060(4) 0.046(3) 0.039(3) 0.003(2) 0.020(3) -0.018(3)
C24 0.040(3) 0.064(3) 0.048(3) 0.011(3) 0.012(2) -0.015(3)
C25 0.069(5) 0.068(4) 0.094(5) 0.002(4) 0.043(4) 0.014(4)
C26 0.076(5) 0.071(4) 0.033(3) -0.003(3) 0.017(3) -0.016(4)
C27 0.077(5) 0.067(4) 0.057(4) 0.022(3) 0.016(3) 0.016(4)
C28 0.136(8) 0.055(4) 0.057(4) -0.013(3) 0.028(4) -0.036(4)
C29 0.044(4) 0.112(6) 0.082(5) 0.009(4) 0.005(3) -0.007(4)

loop_
_atom_type_symbol
_atom_type_description
_atom_type_scat_dispersion_real
_atom_type_scat_dispersion_imag
_atom_type_scat_source
C C 0.0033 0.0016 'International Tables Vol C Tables 4.2.6.8 and 6.1.1.4'
H H 0.0000 0.0000 'International Tables Vol C Tables 4.2.6.8 and 6.1.1.4'
N N 0.0061 0.0033 'International Tables Vol C Tables 4.2.6.8 and 6.1.1.4'
F F 0.0171 0.0103 'International Tables Vol C Tables 4.2.6.8 and 6.1.1.4'
Rh Rh -1.1178 0.9187 'International Tables Vol C Tables 4.2.6.8 and 6.1.1.4'

loop_
_geom_angle_atom_site_label_1
_geom_angle_atom_site_label_2
_geom_angle_atom_site_label_3
_geom_angle
N2 Rh1 C24 115.5(2)
N2 Rh1 C21 122.68(19)
C24 Rh1 C21 65.2(2)
N2 Rh1 N4 86.28(18)
C24 Rh1 N4 158.2(2)
C21 Rh1 N4 104.4(2)
N2 Rh1 C23 151.8(2)
C24 Rh1 C23 39.3(2)
C21 Rh1 C23 65.2(2)
N4 Rh1 C23 119.4(2)
N2 Rh1 C20 102.92(19)
C24 Rh1 C20 38.6(2)
C21 Rh1 C20 39.1(2)
N4 Rh1 C20 141.0(2)
C23 Rh1 C20 65.3(2)
N2 Rh1 C22 161.17(18)
C24 Rh1 C22 64.9(2)
C21 Rh1 C22 38.95(19)
N4 Rh1 C22 94.7(2)
C23 Rh1 C22 38.4(2)
C20 Rh1 C22 65.0(2)
N2 Rh1 N1 61.88(15)
C24 Rh1 N1 104.4(2)
C21 Rh1 N1 169.52(19)
N4 Rh1 N1 84.90(16)
C23 Rh1 N1 106.16(18)
C20 Rh1 N1 133.0(2)
C22 Rh1 N1 136.96(18)
N2 Rh1 C1 30.98(15)
C24 Rh1 C1 117.64(19)
C21 Rh1 C1 153.61(19)
N4 Rh1 C1 80.52(17)
C23 Rh1 C1 135.25(18)
C20 Rh1 C1 125.4(2)
C22 Rh1 C1 167.35(19)
N1 Rh1 C1 31.44(15)
C1 N1 C2 121.7(4)
C1 N1 Rh1 90.7(3)
C2 N1 Rh1 131.1(3)
C1 N2 C8 127.6(4)
C1 N2 Rh1 94.5(3)
C8 N2 Rh1 137.9(3)
C1 N3 C14 123.8(4)
C1 N3 H3 118.1
C14 N3 H3 118.1
N5 N4 Rh1 116.5(4)
N6 N5 N4 177.9(6)
N2 C1 N1 111.1(4)
N2 C1 N3 125.9(4)
N1 C1 N3 122.9(5)
N2 C1 Rh1 54.6(2)
N1 C1 Rh1 57.9(2)
N3 C1 Rh1 167.6(4)
C3 C2 C7 117.0(6)
C3 C2 N1 119.9(6)
C7 C2 N1 123.1(5)
F1 C3 C2 118.3(5)
F1 C3 C4 118.9(6)
C2 C3 C4 122.8(7)
C5 C4 C3 119.1(6)
C5 C4 H4 120.4
C3 C4 H4 120.4
C4 C5 C6 120.6(6)
C4 C5 H5 119.7
C6 C5 H5 119.7
C5 C6 C7 119.6(7)
C5 C6 H6 120.2
C7 C6 H6 120.2
C2 C7 C6 120.8(6)
C2 C7 H7 119.6
C6 C7 H7 119.6
C9 C8 C13 116.7(5)
C9 C8 N2 124.6(5)
C13 C8 N2 118.4(5)
F2 C9 C10 117.6(6)
F2 C9 C8 118.4(5)
C10 C9 C8 124.0(6)
C9 C10 C11 119.0(6)
C9 C10 H10 120.5
C11 C10 H10 120.5
C12 C11 C10 118.9(6)
C12 C11 H11 120.6
C10 C11 H11 120.6
C11 C12 C13 122.3(6)
C11 C12 H12 118.9
C13 C12 H12 118.9
C12 C13 C8 119.1(6)
C12 C13 H13 120.4
C8 C13 H13 120.4
C19 C14 C15 116.9(6)
C19 C14 N3 123.8(5)
C15 C14 N3 119.3(5)
C16 C15 F3 119.4(5)
C16 C15 C14 122.6(6)
F3 C15 C14 118.0(5)
C15 C16 C17 119.6(6)
C15 C16 H16 120.2
C17 C16 H16 120.2
C16 C17 C18 120.3(6)
C16 C17 H17 119.9
C18 C17 H17 119.9
C17 C18 C19 119.5(6)
C17 C18 H18 120.2
C19 C18 H18 120.2
C14 C19 C18 121.1(6)
C14 C19 H19 119.5
C18 C19 H19 119.5
C24 C20 C21 107.8(5)
C24 C20 C25 126.2(6)
C21 C20 C25 126.0(6)
C24 C20 Rh1 70.0(3)
C21 C20 Rh1 70.1(3)
C25 C20 Rh1 124.3(4)
C22 C21 C20 107.6(5)
C22 C21 C26 126.8(5)
C20 C21 C26 125.4(5)
C22 C21 Rh1 70.9(3)
C20 C21 Rh1 70.8(3)
C26 C21 Rh1 127.1(4)
C23 C22 C21 108.6(5)
C23 C22 C27 126.6(5)
C21 C22 C27 124.8(5)
C23 C22 Rh1 70.6(3)
C21 C22 Rh1 70.1(3)
C27 C22 Rh1 123.7(4)
C22 C23 C24 107.4(5)
C22 C23 C28 126.9(6)
C24 C23 C28 125.7(6)
C22 C23 Rh1 71.0(3)
C24 C23 Rh1 69.8(3)
C28 C23 Rh1 124.9(4)
C20 C24 C23 108.6(5)
C20 C24 C29 126.0(6)
C23 C24 C29 125.4(6)
C20 C24 Rh1 71.4(3)
C23 C24 Rh1 70.9(3)
C29 C24 Rh1 126.7(4)
C20 C25 H25A 109.5
C20 C25 H25B 109.5
H25A C25 H25B 109.5
C20 C25 H25C 109.5
H25A C25 H25C 109.5
H25B C25 H25C 109.5
C21 C26 H26A 109.5
C21 C26 H26B 109.5
H26A C26 H26B 109.5
C21 C26 H26C 109.5
H26A C26 H26C 109.5
H26B C26 H26C 109.5
C22 C27 H27A 109.5
C22 C27 H27B 109.5
H27A C27 H27B 109.5
C22 C27 H27C 109.5
H27A C27 H27C 109.5
H27B C27 H27C 109.5
C23 C28 H28A 109.5
C23 C28 H28B 109.5
H28A C28 H28B 109.5
C23 C28 H28C 109.5
H28A C28 H28C 109.5
H28B C28 H28C 109.5
C24 C29 H29A 109.5
C24 C29 H29B 109.5
H29A C29 H29B 109.5
C24 C29 H29C 109.5
H29A C29 H29C 109.5
H29B C29 H29C 109.5

loop_
_geom_bond_atom_site_label_1
_geom_bond_atom_site_label_2
_geom_bond_distance
Rh1 N2 2.088(4)
Rh1 C24 2.125(6)
Rh1 C21 2.134(5)
Rh1 N4 2.137(5)
Rh1 C23 2.139(5)
Rh1 C20 2.143(5)
Rh1 C22 2.144(5)
Rh1 N1 2.164(4)
Rh1 C1 2.555(5)
N1 C1 1.333(6)
N1 C2 1.413(7)
N2 C1 1.319(6)
N2 C8 1.405(6)
N3 C1 1.379(6)
N3 C14 1.385(7)
N3 H3 0.8600
N4 N5 1.178(6)
N5 N6 1.163(6)
F1 C3 1.346(7)
F2 C9 1.333(6)
F3 C15 1.365(7)
C2 C3 1.371(7)
C2 C7 1.386(8)
C3 C4 1.372(8)
C4 C5 1.355(10)
C4 H4 0.9300
C5 C6 1.368(9)
C5 H5 0.9300
C6 C7 1.389(8)
C6 H6 0.9300
C7 H7 0.9300
C8 C9 1.366(8)
C8 C13 1.400(7)
C9 C10 1.366(8)
C10 C11 1.368(8)
C10 H10 0.9300
C11 C12 1.362(9)
C11 H11 0.9300
C12 C13 1.383(8)
C12 H12 0.9300
C13 H13 0.9300
C14 C19 1.379(8)
C14 C15 1.381(7)
C15 C16 1.356(8)
C16 C17 1.357(9)
C16 H16 0.9300
C17 C18 1.372(8)
C17 H17 0.9300
C18 C19 1.381(8)
C18 H18 0.9300
C19 H19 0.9300
C20 C24 1.411(8)
C20 C21 1.430(8)
C20 C25 1.483(8)
C21 C22 1.426(7)
C21 C26 1.507(7)
C22 C23 1.410(8)
C22 C27 1.509(8)
C23 C24 1.434(8)
C23 C28 1.489(8)
C24 C29 1.501(8)
C25 H25A 0.9600
C25 H25B 0.9600
C25 H25C 0.9600
C26 H26A 0.9600
C26 H26B 0.9600
C26 H26C 0.9600
C27 H27A 0.9600
C27 H27B 0.9600
C27 H27C 0.9600
C28 H28A 0.9600
C28 H28B 0.9600
C28 H28C 0.9600
C29 H29A 0.9600
C29 H29B 0.9600
C29 H29C 0.9600

loop_
_geom_torsion_atom_site_label_1
_geom_torsion_atom_site_label_2
_geom_torsion_atom_site_label_3
_geom_torsion_atom_site_label_4
_geom_torsion
C8 N2 C1 N1 164.7(5)
Rh1 N2 C1 N1 -13.0(5)
C8 N2 C1 N3 -17.6(9)
Rh1 N2 C1 N3 164.7(5)
C8 N2 C1 Rh1 177.7(6)
C2 N1 C1 N2 153.9(5)
Rh1 N1 C1 N2 12.5(4)
C2 N1 C1 N3 -23.9(8)
Rh1 N1 C1 N3 -165.2(5)
C2 N1 C1 Rh1 141.3(5)
C14 N3 C1 N2 -47.5(8)
C14 N3 C1 N1 129.9(6)
C14 N3 C1 Rh1 40(2)
C1 N1 C2 C3 130.8(5)
Rh1 N1 C2 C3 -105.2(5)
C1 N1 C2 C7 -51.2(7)
Rh1 N1 C2 C7 72.8(6)
C7 C2 C3 F1 -179.2(5)
N1 C2 C3 F1 -1.1(8)
C7 C2 C3 C4 0.7(8)
N1 C2 C3 C4 178.9(5)
F1 C3 C4 C5 -179.8(6)
C2 C3 C4 C5 0.2(10)
C3 C4 C5 C6 -1.3(10)
C4 C5 C6 C7 1.4(10)
C3 C2 C7 C6 -0.7(8)
N1 C2 C7 C6 -178.7(5)
C5 C6 C7 C2 -0.4(9)
C1 N2 C8 C9 -43.0(9)
Rh1 N2 C8 C9 133.6(5)
C1 N2 C8 C13 142.2(6)
Rh1 N2 C8 C13 -41.1(8)
C13 C8 C9 F2 175.6(6)
N2 C8 C9 F2 0.8(9)
C13 C8 C9 C10 -2.0(10)
N2 C8 C9 C10 -176.8(6)
F2 C9 C10 C11 -176.4(6)
C8 C9 C10 C11 1.2(11)
C9 C10 C11 C12 0.5(11)
C10 C11 C12 C13 -1.4(12)
C11 C12 C13 C8 0.6(11)
C9 C8 C13 C12 1.0(9)
N2 C8 C13 C12 176.2(6)
C1 N3 C14 C19 -13.3(8)
C1 N3 C14 C15 170.0(5)
C19 C14 C15 C16 -0.5(9)
N3 C14 C15 C16 176.5(6)
C19 C14 C15 F3 -179.8(5)
N3 C14 C15 F3 -2.9(8)
F3 C15 C16 C17 179.9(5)
C14 C15 C16 C17 0.5(10)
C15 C16 C17 C18 0.5(10)
C16 C17 C18 C19 -1.7(10)
C15 C14 C19 C18 -0.7(8)
N3 C14 C19 C18 -177.5(5)
C17 C18 C19 C14 1.7(9)
C24 C20 C21 C22 1.6(6)
C25 C20 C21 C22 -179.7(5)
Rh1 C20 C21 C22 61.7(3)
C24 C20 C21 C26 177.4(5)
C25 C20 C21 C26 -3.9(9)
Rh1 C20 C21 C26 -122.5(5)
C24 C20 C21 Rh1 -60.2(4)
C25 C20 C21 Rh1 118.6(6)
C20 C21 C22 C23 -1.3(6)
C26 C21 C22 C23 -177.0(5)
Rh1 C21 C22 C23 60.4(4)
C20 C21 C22 C27 -179.6(5)
C26 C21 C22 C27 4.7(8)
Rh1 C21 C22 C27 -117.9(5)
C20 C21 C22 Rh1 -61.7(4)
C26 C21 C22 Rh1 122.6(5)
C21 C22 C23 C24 0.6(6)
C27 C22 C23 C24 178.7(5)
Rh1 C22 C23 C24 60.6(4)
C21 C22 C23 C28 -179.9(5)
C27 C22 C23 C28 -1.7(9)
Rh1 C22 C23 C28 -119.9(6)
C21 C22 C23 Rh1 -60.1(4)
C27 C22 C23 Rh1 118.1(6)
C21 C20 C24 C23 -1.3(6)
C25 C20 C24 C23 -180.0(5)
Rh1 C20 C24 C23 -61.5(4)
C21 C20 C24 C29 -177.4(6)
C25 C20 C24 C29 3.9(10)
Rh1 C20 C24 C29 122.3(6)
C21 C20 C24 Rh1 60.2(4)
C25 C20 C24 Rh1 -118.5(6)
C22 C23 C24 C20 0.4(6)
C28 C23 C24 C20 -179.1(5)
Rh1 C23 C24 C20 61.8(4)
C22 C23 C24 C29 176.7(6)
C28 C23 C24 C29 -2.9(9)
Rh1 C23 C24 C29 -122.0(6)
C22 C23 C24 Rh1 -61.4(4)
C28 C23 C24 Rh1 119.1(6)
